data_4509071
loop_
_publ_author_name
'Demadis, Konstantinos D.'
'Barouda, Eleni'
'Stavgianoudaki, Nikoleta'
'Zhao, Hong'

_publ_section_title
;
 Inorganic&#x2212;Organic Hybrid Molecular Ribbons Based on
 Chelating/Bridging, &#x201C;Pincer&#x201D; Tetraphosphonates, and
 Alkaline-Earth Metals
;
_journal_issue 3
_journal_name_full 'Crystal Growth &amp; Design'
_journal_page_first 1250
_journal_paper_doi 10.1021/cg800748f
_journal_volume 9
_journal_year 2009
_chemical_formula_sum 'C6 H24 Ca N2 O15 P4'
_chemical_formula_weight 528.23
_chemical_name_systematic
; 
 ? 
;
_space_group_IT_number 15
_symmetry_cell_setting monoclinic
_symmetry_space_group_name_Hall '-C 2yc'
_symmetry_space_group_name_H-M 'C 1 2/c 1'
_atom_sites_solution_hydrogens geom
_atom_sites_solution_primary direct
_atom_sites_solution_secondary difmap
_audit_creation_method SHELXL-97
_cell_angle_alpha 90.00
_cell_angle_beta 97.367(18)
_cell_angle_gamma 90.00
_cell_formula_units_Z 4
_cell_length_a 13.206(3)
_cell_length_b 10.368(2)
_cell_length_c 13.763(3)
_cell_measurement_temperature 298(2)
_cell_volume 1868.9(7)
_computing_cell_refinement 'Bruker SMART'
_computing_data_collection 'Bruker SMART'
_computing_data_reduction 'Bruker SHELXTL'
_computing_molecular_graphics 'Bruker SHELXTL'
_computing_publication_material 'Bruker SHELXTL'
_computing_structure_refinement 'SHELXL-97 (Sheldrick, 1997)'
_computing_structure_solution 'SHELXS-97 (Sheldrick, 1990)'
_diffrn_ambient_temperature 298(2)
_diffrn_measured_fraction_theta_full 0.923
_diffrn_measured_fraction_theta_max 0.923
_diffrn_measurement_device_type 'CCD area detector'
_diffrn_measurement_method 'phi and omega scans'
_diffrn_radiation_monochromator graphite
_diffrn_radiation_source 'fine-focus sealed tube'
_diffrn_radiation_type MoK\a
_diffrn_radiation_wavelength 0.71073
_diffrn_reflns_av_R_equivalents 0.0251
_diffrn_reflns_av_sigmaI/netI 0.0248
_diffrn_reflns_limit_h_max 16
_diffrn_reflns_limit_h_min -16
_diffrn_reflns_limit_k_max 13
_diffrn_reflns_limit_k_min -7
_diffrn_reflns_limit_l_max 17
_diffrn_reflns_limit_l_min -16
_diffrn_reflns_number 5926
_diffrn_reflns_theta_full 28.06
_diffrn_reflns_theta_max 28.06
_diffrn_reflns_theta_min 2.51
_exptl_absorpt_coefficient_mu 0.758
_exptl_absorpt_correction_type none
_exptl_crystal_colour COLORLESS
_exptl_crystal_density_diffrn 1.877
_exptl_crystal_density_method 'not measured'
_exptl_crystal_description BLOCK
_exptl_crystal_F_000 1096
_exptl_crystal_size_max 0.11
_exptl_crystal_size_mid 0.08
_exptl_crystal_size_min 0.05
_refine_diff_density_max 0.494
_refine_diff_density_min -0.384
_refine_diff_density_rms 0.084
_refine_ls_extinction_method none
_refine_ls_goodness_of_fit_ref 1.077
_refine_ls_hydrogen_treatment mixed
_refine_ls_matrix_type full
_refine_ls_number_parameters 141
_refine_ls_number_reflns 2099
_refine_ls_number_restraints 0
_refine_ls_restrained_S_all 1.077
_refine_ls_R_factor_all 0.0439
_refine_ls_R_factor_gt 0.0362
_refine_ls_shift/su_max 0.000
_refine_ls_shift/su_mean 0.000
_refine_ls_structure_factor_coef Fsqd
_refine_ls_weighting_details 'calc w=1/[\s^2^(Fo^2^)+(0.0655P)^2^+2.5230P] where P=(Fo^2^+2Fc^2^)/3'
_refine_ls_weighting_scheme calc
_refine_ls_wR_factor_gt 0.1052
_refine_ls_wR_factor_ref 0.1094
_reflns_number_gt 1776
_reflns_number_total 2099
_reflns_threshold_expression >2sigma(I)
_cod_data_source_file cg800748fsup1.cif
_cod_data_source_block Ca-EDTMP
_cod_depositor_comments
;
The following automatic conversions were performed:

'_symmetry_cell_setting' value 'Monoclinic' changed to 'monoclinic'
according to /home/saulius/struct/CIF-dictionaries/cif_core.dic
dictionary named 'cif_core.dic' version 2.4.2 from 2011-04-26.

Automatic conversion script
Id: cif_fix_values 1891 2012-01-12 08:04:46Z andrius 
;
_cod_original_sg_symbol_H-M C2/c
_cod_database_code 4509071

loop_
_symmetry_equiv_pos_as_xyz
'x, y, z'
'-x, y, -z+1/2'
'x+1/2, y+1/2, z'
'-x+1/2, y+1/2, -z+1/2'
'-x, -y, -z'
'x, -y, z-1/2'
'-x+1/2, -y+1/2, -z'
'x+1/2, -y+1/2, z-1/2'

loop_
_atom_site_label
_atom_site_type_symbol
_atom_site_fract_x
_atom_site_fract_y
_atom_site_fract_z
_atom_site_U_iso_or_equiv
_atom_site_adp_type
_atom_site_occupancy
_atom_site_symmetry_multiplicity
_atom_site_calc_flag
_atom_site_refinement_flags
Ca1 Ca 1.2500 0.2500 0.5000 0.01853(18) Uani 1 2 d S
P1 P 0.98764(5) 0.23943(6) 0.51282(4) 0.02065(18) Uani 1 1 d .
P2 P 0.78444(5) 0.30146(6) 0.75410(4) 0.02015(18) Uani 1 1 d .
C1 C 0.97317(18) 0.0084(2) 0.69759(16) 0.0217(5) Uani 1 1 d .
H1A H 1.0231 -0.0018 0.6523 0.026 Uiso 1 1 calc R
H1B H 0.9258 -0.0634 0.6884 0.026 Uiso 1 1 calc R
C2 C 0.89192(17) 0.1525(3) 0.56980(16) 0.0228(5) Uani 1 1 d .
H2A H 0.8280 0.1994 0.5578 0.027 Uiso 1 1 calc R
H2B H 0.8815 0.0690 0.5383 0.027 Uiso 1 1 calc R
C3 C 0.82351(18) 0.1383(2) 0.72819(17) 0.0219(5) Uani 1 1 d .
H3A H 0.8365 0.0911 0.7894 0.026 Uiso 1 1 calc R
H3B H 0.7677 0.0957 0.6879 0.026 Uiso 1 1 calc R
N1 N 0.91674(14) 0.13205(19) 0.67715(14) 0.0184(4) Uani 1 1 d .
O1 O 0.99599(14) 0.37433(17) 0.56512(13) 0.0293(4) Uani 1 1 d .
H1D H 1.0373 0.3700 0.6148 0.044 Uiso 1 1 calc R
O2 O 1.08885(12) 0.17246(17) 0.52753(12) 0.0242(4) Uani 1 1 d .
O3 O 0.93893(14) 0.2596(2) 0.40869(13) 0.0322(5) Uani 1 1 d .
O4 O 0.72573(13) 0.35645(18) 0.65627(12) 0.0257(4) Uani 1 1 d .
H4A H 0.6739 0.3138 0.6406 0.038 Uiso 1 1 calc R
O5 O 0.87873(14) 0.38351(19) 0.77686(14) 0.0309(4) Uani 1 1 d .
O7 O 1.31769(18) 0.0397(2) 0.53932(18) 0.0420(5) Uani 1 1 d .
H7A H 1.2805 0.0017 0.5732 0.063 Uiso 1 1 calc R
O6 O 0.71575(14) 0.28915(19) 0.83211(12) 0.0282(4) Uani 1 1 d .
O8 O 1.0000 0.3951(4) 0.2500 0.0626(10) Uani 1 2 d S
H1E H 0.962(3) 0.204(4) 0.713(3) 0.086(16) Uiso 1 1 d .
H7B H 1.370(3) 0.011(4) 0.527(3) 0.057(12) Uiso 1 1 d .
H8A H 0.989(3) 0.332(4) 0.301(3) 0.057(11) Uiso 1 1 d .

loop_
_atom_site_aniso_label
_atom_site_aniso_U_11
_atom_site_aniso_U_22
_atom_site_aniso_U_33
_atom_site_aniso_U_23
_atom_site_aniso_U_13
_atom_site_aniso_U_12
Ca1 0.0172(3) 0.0236(4) 0.0154(3) -0.0008(2) 0.0046(2) -0.0016(2)
P1 0.0193(3) 0.0271(4) 0.0157(3) 0.0013(2) 0.0026(2) -0.0016(2)
P2 0.0204(3) 0.0240(3) 0.0162(3) 0.0013(2) 0.0030(2) 0.0019(2)
C1 0.0224(12) 0.0200(12) 0.0231(12) -0.0031(9) 0.0044(9) 0.0014(9)
C2 0.0184(11) 0.0324(13) 0.0174(11) 0.0005(9) 0.0014(8) -0.0032(10)
C3 0.0230(12) 0.0229(12) 0.0210(11) 0.0033(9) 0.0075(9) 0.0009(9)
N1 0.0190(9) 0.0202(10) 0.0165(9) 0.0007(7) 0.0038(7) 0.0003(7)
O1 0.0319(10) 0.0246(10) 0.0293(9) 0.0004(8) -0.0036(7) 0.0016(7)
O2 0.0188(8) 0.0287(9) 0.0260(9) 0.0010(7) 0.0065(6) -0.0012(7)
O3 0.0302(10) 0.0468(12) 0.0185(9) 0.0084(8) -0.0009(7) -0.0082(8)
O4 0.0270(9) 0.0303(10) 0.0190(8) 0.0058(7) 0.0000(7) 0.0006(7)
O5 0.0309(10) 0.0293(10) 0.0309(10) 0.0026(8) -0.0021(7) -0.0045(8)
O7 0.0358(12) 0.0324(12) 0.0611(15) 0.0132(10) 0.0182(10) 0.0073(10)
O6 0.0277(9) 0.0400(11) 0.0180(8) 0.0046(8) 0.0070(7) 0.0103(8)
O8 0.094(3) 0.052(2) 0.047(2) 0.000 0.030(2) 0.000

loop_
_atom_type_symbol
_atom_type_description
_atom_type_scat_dispersion_real
_atom_type_scat_dispersion_imag
_atom_type_scat_source
C C 0.0033 0.0016 'International Tables Vol C Tables 4.2.6.8 and 6.1.1.4'
H H 0.0000 0.0000 'International Tables Vol C Tables 4.2.6.8 and 6.1.1.4'
N N 0.0061 0.0033 'International Tables Vol C Tables 4.2.6.8 and 6.1.1.4'
O O 0.0106 0.0060 'International Tables Vol C Tables 4.2.6.8 and 6.1.1.4'
P P 0.1023 0.0942 'International Tables Vol C Tables 4.2.6.8 and 6.1.1.4'
Ca Ca 0.2262 0.3064 'International Tables Vol C Tables 4.2.6.8 and 6.1.1.4'

loop_
_geom_angle_atom_site_label_1
_geom_angle_atom_site_label_2
_geom_angle_atom_site_label_3
_geom_angle
_geom_angle_site_symmetry_1
_geom_angle_site_symmetry_3
O6 Ca1 O6 180.0 8 2_756
O6 Ca1 O2 92.04(6) 8 .
O6 Ca1 O2 87.96(6) 2_756 .
O6 Ca1 O2 87.96(6) 8 7_756
O6 Ca1 O2 92.04(6) 2_756 7_756
O2 Ca1 O2 180.0 . 7_756
O6 Ca1 O7 85.13(8) 8 7_756
O6 Ca1 O7 94.87(8) 2_756 7_756
O2 Ca1 O7 91.63(7) . 7_756
O2 Ca1 O7 88.37(7) 7_756 7_756
O6 Ca1 O7 94.87(8) 8 .
O6 Ca1 O7 85.13(8) 2_756 .
O2 Ca1 O7 88.37(7) . .
O2 Ca1 O7 91.63(7) 7_756 .
O7 Ca1 O7 180.00(11) 7_756 .
O6 Ca1 P1 88.68(5) 8 .
O6 Ca1 P1 91.32(5) 2_756 .
O2 Ca1 P1 19.42(4) . .
O2 Ca1 P1 160.58(4) 7_756 .
O7 Ca1 P1 72.29(6) 7_756 .
O7 Ca1 P1 107.71(6) . .
O6 Ca1 P1 91.32(5) 8 7_756
O6 Ca1 P1 88.68(5) 2_756 7_756
O2 Ca1 P1 160.58(4) . 7_756
O2 Ca1 P1 19.42(4) 7_756 7_756
O7 Ca1 P1 107.71(6) 7_756 7_756
O7 Ca1 P1 72.29(6) . 7_756
P1 Ca1 P1 180.0 . 7_756
O6 Ca1 P2 161.48(5) 8 2_756
O6 Ca1 P2 18.52(5) 2_756 2_756
O2 Ca1 P2 70.42(5) . 2_756
O2 Ca1 P2 109.58(5) 7_756 2_756
O7 Ca1 P2 89.35(6) 7_756 2_756
O7 Ca1 P2 90.65(6) . 2_756
P1 Ca1 P2 72.80(2) . 2_756
P1 Ca1 P2 107.20(2) 7_756 2_756
O6 Ca1 P2 18.52(5) 8 8
O6 Ca1 P2 161.48(5) 2_756 8
O2 Ca1 P2 109.58(5) . 8
O2 Ca1 P2 70.42(5) 7_756 8
O7 Ca1 P2 90.65(6) 7_756 8
O7 Ca1 P2 89.35(6) . 8
P1 Ca1 P2 107.20(2) . 8
P1 Ca1 P2 72.80(2) 7_756 8
P2 Ca1 P2 180.000(1) 2_756 8
O2 P1 O3 117.23(11) . .
O2 P1 O1 110.01(10) . .
O3 P1 O1 107.95(11) . .
O2 P1 C2 111.80(11) . .
O3 P1 C2 104.13(11) . .
O1 P1 C2 104.87(11) . .
O2 P1 Ca1 31.48(7) . .
O3 P1 Ca1 104.63(8) . .
O1 P1 Ca1 89.05(7) . .
C2 P1 Ca1 142.13(8) . .
O6 P2 O5 117.35(12) . .
O6 P2 O4 111.56(10) . .
O5 P2 O4 106.07(10) . .
O6 P2 C3 105.94(11) . .
O5 P2 C3 108.56(11) . .
O4 P2 C3 106.91(11) . .
O6 P2 Ca1 29.66(7) . 2_756
O5 P2 Ca1 95.23(8) . 2_756
O4 P2 Ca1 140.32(7) . 2_756
C3 P2 Ca1 97.05(8) . 2_756
N1 C1 C1 109.83(14) . 2_756
N1 C1 H1A 109.7 . .
C1 C1 H1A 109.7 2_756 .
N1 C1 H1B 109.7 . .
C1 C1 H1B 109.7 2_756 .
H1A C1 H1B 108.2 . .
N1 C2 P1 115.09(16) . .
N1 C2 H2A 108.5 . .
P1 C2 H2A 108.5 . .
N1 C2 H2B 108.5 . .
P1 C2 H2B 108.5 . .
H2A C2 H2B 107.5 . .
N1 C3 P2 113.82(16) . .
N1 C3 H3A 108.8 . .
P2 C3 H3A 108.8 . .
N1 C3 H3B 108.8 . .
P2 C3 H3B 108.8 . .
H3A C3 H3B 107.7 . .
C2 N1 C1 110.57(18) . .
C2 N1 C3 111.76(17) . .
C1 N1 C3 111.72(18) . .
C2 N1 H1E 114(3) . .
C1 N1 H1E 107(2) . .
C3 N1 H1E 101(3) . .
P1 O1 H1D 109.5 . .
P1 O2 Ca1 129.10(10) . .
P2 O4 H4A 109.5 . .
Ca1 O7 H7A 109.5 . .
Ca1 O7 H7B 127(3) . .
H7A O7 H7B 122.9 . .
P2 O6 Ca1 131.82(11) . 2_756

loop_
_geom_bond_atom_site_label_1
_geom_bond_atom_site_label_2
_geom_bond_distance
_geom_bond_site_symmetry_2
Ca1 O6 2.3325(18) 8
Ca1 O6 2.3325(18) 2_756
Ca1 O2 2.3507(17) .
Ca1 O2 2.3507(17) 7_756
Ca1 O7 2.392(2) 7_756
Ca1 O7 2.392(2) .
Ca1 P1 3.4934(10) .
Ca1 P1 3.4934(11) 7_756
Ca1 P2 3.5128(10) 2_756
Ca1 P2 3.5128(10) 8
P1 O2 1.4967(18) .
P1 O3 1.5084(18) .
P1 O1 1.5704(19) .
P1 C2 1.811(2) .
P2 O6 1.4971(18) .
P2 O5 1.5074(19) .
P2 O4 1.5720(17) .
P2 C3 1.818(3) .
P2 Ca1 3.5128(10) 2_756
C1 N1 1.491(3) .
C1 C1 1.523(4) 2_756
C1 H1A 0.9700 .
C1 H1B 0.9700 .
C2 N1 1.487(3) .
C2 H2A 0.9700 .
C2 H2B 0.9700 .
C3 N1 1.495(3) .
C3 H3A 0.9700 .
C3 H3B 0.9700 .
N1 H1E 1.04(4) .
O1 H1D 0.8200 .
O4 H4A 0.8200 .
O7 H7A 0.8200 .
O7 H7B 0.79(4) .
O6 Ca1 2.3325(18) 2_756
O8 H8A 0.99(4) .
